data_1547865
loop_
_publ_author_name
'Islamova, Regina M. M'
'Dobrynin, Mikhail V.'
'Vlasov, Andrey V.'
'Eremina, Anzhelika A.'
'Kinzhalov, Mikhail A.'
'Kolesnikov, Ilya E.'
'Zolotarev, Andrei'
'Masloborodova, Eleonora A.'
'Luzyanin, Konstantin'

_publ_section_title
;
 Iridium(III)-catalysed cross-linking of polysiloxanes leading to the
 thermally resistant luminescent silicone rubbers
;
_journal_name_full 'Catalysis Science &amp; Technology'
_journal_paper_doi 10.1039/C7CY02013A
_journal_year 2017
_chemical_formula_moiety 'C31 H25 Cl Ir N3, C H2 Cl2'
_chemical_formula_sum 'C32 H27 Cl3 Ir N3'
_chemical_formula_weight 752.12
_chemical_name_systematic
;
 ? 
;
_space_group_crystal_system monoclinic
_space_group_IT_number 14
_space_group_name_Hall '-P 2yn'
_space_group_name_H-M_alt 'P 1 21/n 1'
_symmetry_space_group_name_Hall '-P 2yn'
_symmetry_space_group_name_H-M 'P 1 21/n 1'
_atom_sites_solution_hydrogens geom
_atom_sites_solution_primary direct
_atom_sites_solution_secondary difmap
_audit_creation_date 2015-01-27
_audit_creation_method
;
  Olex2 1.2-ac2
  (compiled 2012.03.27 svn.r2268, GUI svn.r4156)
;
_audit_update_record
;
2016-10-06 deposited with the CCDC.
2017-11-01 downloaded from the CCDC.
;
_cell_angle_alpha 90.00
_cell_angle_beta 112.277(3)
_cell_angle_gamma 90.00
_cell_formula_units_Z 4
_cell_length_a 16.7446(4)
_cell_length_b 8.57762(18)
_cell_length_c 21.5557(5)
_cell_measurement_reflns_used 13222
_cell_measurement_temperature 100.01(10)
_cell_measurement_theta_max 75.9890
_cell_measurement_theta_min 2.8840
_cell_volume 2864.94(13)
_computing_cell_refinement
;
CrysAlisPro, Agilent Technologies,
Version 1.171.36.32 (release 02-08-2013 CrysAlis171 .NET)
(compiled Aug  2 2013,16:46:58)
;
_computing_data_collection
;
CrysAlisPro, Agilent Technologies,
Version 1.171.36.32 (release 02-08-2013 CrysAlis171 .NET)
(compiled Aug  2 2013,16:46:58)
;
_computing_data_reduction
;
CrysAlisPro, Agilent Technologies,
Version 1.171.36.32 (release 02-08-2013 CrysAlis171 .NET)
(compiled Aug  2 2013,16:46:58)
;
_computing_molecular_graphics
;
O. V. Dolomanov, L. J. Bourhis, R. J. Gildea, J. A. K. Howard and H. Puschmann,
OLEX2: a complete structure solution, refinement and analysis program.
J. Appl. Cryst. (2009). 42, 339-341.
;
_computing_publication_material
;
O. V. Dolomanov, L. J. Bourhis, R. J. Gildea, J. A. K. Howard and H. Puschmann,
OLEX2: a complete structure solution, refinement and analysis program.
J. Appl. Cryst. (2009). 42, 339-341.
;
_computing_structure_refinement
;
SHELXL, G.M. Sheldrick, Acta Cryst.
(2008). A64, 112-122
;
_computing_structure_solution 'SHELXS-97 (Sheldrick, 1990)'
_diffrn_ambient_temperature 100.01(10)
_diffrn_detector_area_resol_mean 10.3829
_diffrn_measured_fraction_theta_full 0.9907
_diffrn_measured_fraction_theta_max 0.9907
_diffrn_measurement_details
;
#__ type_ start__ end____ width___ exp.time_
  1 omega  -40.00   30.00   1.0000    4.0000
omega____ theta____ kappa____ phi______ frames
    -      -40.3787   38.0000 -120.0000 70

#__ type_ start__ end____ width___ exp.time_
  2 omega  -36.00   25.00   1.0000    4.0000
omega____ theta____ kappa____ phi______ frames
    -      -40.3787   38.0000  120.0000 61

#__ type_ start__ end____ width___ exp.time_
  3 omega -130.00  -88.00   1.0000    4.0000
omega____ theta____ kappa____ phi______ frames
    -      -40.3787 -178.0000    0.0000 42

#__ type_ start__ end____ width___ exp.time_
  4 omega  -41.00   30.00   1.0000    4.0000
omega____ theta____ kappa____ phi______ frames
    -      -40.3787   38.0000 -180.0000 71

#__ type_ start__ end____ width___ exp.time_
  5 omega  105.00  130.00   1.0000    4.0000
omega____ theta____ kappa____ phi______ frames
    -       40.3787  178.0000   90.0000 25

#__ type_ start__ end____ width___ exp.time_
  6 omega   88.00  169.00   1.0000   12.0000
omega____ theta____ kappa____ phi______ frames
    -      113.0000   30.0000  -60.0000 81

#__ type_ start__ end____ width___ exp.time_
  7 omega   29.00   54.00   1.0000   12.0000
omega____ theta____ kappa____ phi______ frames
    -      113.0000  -95.0000 -120.0000 25

#__ type_ start__ end____ width___ exp.time_
  8 omega   59.00   89.00   1.0000   12.0000
omega____ theta____ kappa____ phi______ frames
    -      113.0000  -30.0000  -60.0000 30

#__ type_ start__ end____ width___ exp.time_
  9 omega  113.00  146.00   1.0000   12.0000
omega____ theta____ kappa____ phi______ frames
    -      113.0000   77.0000   60.0000 33

#__ type_ start__ end____ width___ exp.time_
 10 omega   73.00  103.00   1.0000   12.0000
omega____ theta____ kappa____ phi______ frames
    -      113.0000 -112.0000  150.0000 30

#__ type_ start__ end____ width___ exp.time_
 11 omega   54.00  135.00   1.0000   12.0000
omega____ theta____ kappa____ phi______ frames
    -      113.0000   15.0000  120.0000 81

#__ type_ start__ end____ width___ exp.time_
 12 omega   35.00   61.00   1.0000   12.0000
omega____ theta____ kappa____ phi______ frames
    -      113.0000  -30.0000  120.0000 26

#__ type_ start__ end____ width___ exp.time_
 13 omega   38.00   96.00   1.0000   12.0000
omega____ theta____ kappa____ phi______ frames
    -      113.0000  -45.0000 -180.0000 58

#__ type_ start__ end____ width___ exp.time_
 14 omega   35.00   74.00   1.0000   12.0000
omega____ theta____ kappa____ phi______ frames
    -      113.0000  -95.0000 -150.0000 39

#__ type_ start__ end____ width___ exp.time_
 15 omega   57.00   90.00   1.0000   12.0000
omega____ theta____ kappa____ phi______ frames
    -      113.0000  -30.0000    0.0000 33

#__ type_ start__ end____ width___ exp.time_
 16 omega   50.00   94.00   1.0000   12.0000
omega____ theta____ kappa____ phi______ frames
    -      113.0000  -45.0000  150.0000 44

#__ type_ start__ end____ width___ exp.time_
 17 omega   86.00  131.00   1.0000   12.0000
omega____ theta____ kappa____ phi______ frames
    -      113.0000   61.0000  120.0000 45

#__ type_ start__ end____ width___ exp.time_
 18 omega   39.00   86.00   1.0000   12.0000
omega____ theta____ kappa____ phi______ frames
    -      113.0000  -45.0000  120.0000 47

#__ type_ start__ end____ width___ exp.time_
 19 omega  122.00  177.00   1.0000   12.0000
omega____ theta____ kappa____ phi______ frames
    -      113.0000   45.0000  -30.0000 55

#__ type_ start__ end____ width___ exp.time_
 20 omega  116.00  144.00   1.0000   12.0000
omega____ theta____ kappa____ phi______ frames
    -      113.0000  -77.0000  120.0000 28

#__ type_ start__ end____ width___ exp.time_
 21 omega   90.00  115.00   1.0000   12.0000
omega____ theta____ kappa____ phi______ frames
    -      113.0000 -112.0000 -150.0000 25

#__ type_ start__ end____ width___ exp.time_
 22 omega   85.00  111.00   1.0000   12.0000
omega____ theta____ kappa____ phi______ frames
    -      113.0000 -112.0000 -180.0000 26

#__ type_ start__ end____ width___ exp.time_
 23 omega   37.00   83.00   1.0000   12.0000
omega____ theta____ kappa____ phi______ frames
    -      113.0000  -95.0000  -90.0000 46

#__ type_ start__ end____ width___ exp.time_
 24 omega   84.00  114.00   1.0000   12.0000
omega____ theta____ kappa____ phi______ frames
    -      113.0000 -112.0000   30.0000 30

#__ type_ start__ end____ width___ exp.time_
 25 omega   99.00  126.00   1.0000   12.0000
omega____ theta____ kappa____ phi______ frames
    -      113.0000   45.0000  -60.0000 27

#__ type_ start__ end____ width___ exp.time_
 26 omega   83.00  134.00   1.0000   12.0000
omega____ theta____ kappa____ phi______ frames
    -      113.0000   30.0000 -180.0000 51

#__ type_ start__ end____ width___ exp.time_
 27 omega   89.00  114.00   1.0000   12.0000
omega____ theta____ kappa____ phi______ frames
    -      113.0000   77.0000 -180.0000 25

#__ type_ start__ end____ width___ exp.time_
 28 omega  132.00  177.00   1.0000   12.0000
omega____ theta____ kappa____ phi______ frames
    -      113.0000   77.0000 -180.0000 45

#__ type_ start__ end____ width___ exp.time_
 29 omega   83.00  115.00   1.0000   12.0000
omega____ theta____ kappa____ phi______ frames
    -      113.0000   77.0000  120.0000 32

#__ type_ start__ end____ width___ exp.time_
 30 omega   35.00   60.00   1.0000   12.0000
omega____ theta____ kappa____ phi______ frames
    -      113.0000  -30.0000  -90.0000 25

#__ type_ start__ end____ width___ exp.time_
 31 omega   66.00   92.00   1.0000   12.0000
omega____ theta____ kappa____ phi______ frames
    -      113.0000  -45.0000   90.0000 26

#__ type_ start__ end____ width___ exp.time_
 32 omega   54.00   82.00   1.0000   12.0000
omega____ theta____ kappa____ phi______ frames
    -      113.0000 -112.0000 -150.0000 28

#__ type_ start__ end____ width___ exp.time_
 33 omega   90.00  115.00   1.0000   12.0000
omega____ theta____ kappa____ phi______ frames
    -      113.0000 -112.0000 -120.0000 25

#__ type_ start__ end____ width___ exp.time_
 34 omega   60.00  104.00   1.0000   12.0000
omega____ theta____ kappa____ phi______ frames
    -      113.0000 -112.0000  -30.0000 44

#__ type_ start__ end____ width___ exp.time_
 35 omega  112.00  146.00   1.0000   12.0000
omega____ theta____ kappa____ phi______ frames
    -      113.0000  -77.0000  150.0000 34

#__ type_ start__ end____ width___ exp.time_
 36 omega   82.00  108.00   1.0000   12.0000
omega____ theta____ kappa____ phi______ frames
    -      113.0000  178.0000  -30.0000 26

#__ type_ start__ end____ width___ exp.time_
 37 omega   57.00   82.00   1.0000   12.0000
omega____ theta____ kappa____ phi______ frames
    -      113.0000  -77.0000  150.0000 25

#__ type_ start__ end____ width___ exp.time_
 38 omega  -60.00  -14.00   1.0000    4.0000
omega____ theta____ kappa____ phi______ frames
    -      -40.3787  -77.0000  120.0000 46

#__ type_ start__ end____ width___ exp.time_
 39 omega  -51.00  -25.00   1.0000    4.0000
omega____ theta____ kappa____ phi______ frames
    -      -40.3787  -38.0000   60.0000 26

#__ type_ start__ end____ width___ exp.time_
 40 omega  -81.00  -33.00   1.0000    4.0000
omega____ theta____ kappa____ phi______ frames
    -      -40.3787  -38.0000  -90.0000 48

#__ type_ start__ end____ width___ exp.time_
 41 omega  -51.00  -25.00   1.0000    4.0000
omega____ theta____ kappa____ phi______ frames
    -      -40.3787  -57.0000   60.0000 26

#__ type_ start__ end____ width___ exp.time_
 42 omega  -70.00   -6.00   1.0000    4.0000
omega____ theta____ kappa____ phi______ frames
    -      -40.3787  -26.0000  150.7207 64

#__ type_ start__ end____ width___ exp.time_
 43 omega  -65.00   -8.00   1.0000    4.0000
omega____ theta____ kappa____ phi______ frames
    -      -40.3787  -77.0000 -180.0000 57

#__ type_ start__ end____ width___ exp.time_
 44 omega  -54.00  -24.00   1.0000    4.0000
omega____ theta____ kappa____ phi______ frames
    -      -40.3787  -77.0000   90.0000 30

#__ type_ start__ end____ width___ exp.time_
 45 omega  -79.00  -54.00   1.0000    4.0000
omega____ theta____ kappa____ phi______ frames
    -      -40.3787  -57.0000  120.0000 25

#__ type_ start__ end____ width___ exp.time_
 46 omega  -51.00  -26.00   1.0000    4.0000
omega____ theta____ kappa____ phi______ frames
    -      -40.3787  -57.0000    0.0000 25

#__ type_ start__ end____ width___ exp.time_
 47 omega  -43.00  -14.00   1.0000    4.0000
omega____ theta____ kappa____ phi______ frames
    -      -40.3787  -57.0000  -90.0000 29

#__ type_ start__ end____ width___ exp.time_
 48 omega  -37.00  -11.00   1.0000    4.0000
omega____ theta____ kappa____ phi______ frames
    -      -40.3787   57.0000  -30.0000 26

#__ type_ start__ end____ width___ exp.time_
 49 omega  -71.00  -11.00   1.0000    4.0000
omega____ theta____ kappa____ phi______ frames
    -      -40.3787  -57.0000  -60.0000 60

#__ type_ start__ end____ width___ exp.time_
 50 omega  -52.00  -26.00   1.0000    4.0000
omega____ theta____ kappa____ phi______ frames
    -      -40.3787  -77.0000 -150.0000 26

#__ type_ start__ end____ width___ exp.time_
 51 omega  -57.00  -18.00   1.0000    4.0000
omega____ theta____ kappa____ phi______ frames
    -      -40.3787  -57.0000 -150.0000 39

#__ type_ start__ end____ width___ exp.time_
 52 omega   80.00  106.00   1.0000   12.0000
omega____ theta____ kappa____ phi______ frames
    -      113.0000   72.0000  147.4109 26

#__ type_ start__ end____ width___ exp.time_
 53 omega  140.00  165.00   1.0000   12.0000
omega____ theta____ kappa____ phi______ frames
    -      113.0000   66.0000 -100.0253 25

#__ type_ start__ end____ width___ exp.time_
 54 omega  142.00  168.00   1.0000   12.0000
omega____ theta____ kappa____ phi______ frames
    -      113.0000   51.0000 -158.4443 26

#__ type_ start__ end____ width___ exp.time_
 55 omega   82.00  108.00   1.0000   12.0000
omega____ theta____ kappa____ phi______ frames
    -      113.0000   66.0000 -100.0253 26

#__ type_ start__ end____ width___ exp.time_
 56 omega   81.00  107.00   1.0000   12.0000
omega____ theta____ kappa____ phi______ frames
    -      113.0000   68.0000 -147.2346 26

#__ type_ start__ end____ width___ exp.time_
 57 omega   84.00  109.00   1.0000   12.0000
omega____ theta____ kappa____ phi______ frames
    -      113.0000   51.0000 -158.4443 25

#__ type_ start__ end____ width___ exp.time_
 58 omega   82.00  108.00   1.0000   12.0000
omega____ theta____ kappa____ phi______ frames
    -      113.0000   63.0000 -146.8273 26

#__ type_ start__ end____ width___ exp.time_
 59 omega   83.00  109.00   1.0000   12.0000
omega____ theta____ kappa____ phi______ frames
    -      113.0000   61.0000 -120.0000 26

#__ type_ start__ end____ width___ exp.time_
 60 omega   79.00  108.00   1.0000   12.0000
omega____ theta____ kappa____ phi______ frames
    -      113.0000   77.0000 -150.0000 29

#__ type_ start__ end____ width___ exp.time_
 61 omega   79.00  104.00   1.0000   12.0000
omega____ theta____ kappa____ phi______ frames
    -      113.0000   77.0000 -120.0000 25

#__ type_ start__ end____ width___ exp.time_
 62 omega   83.00  134.00   1.0000   12.0000
omega____ theta____ kappa____ phi______ frames
    -      113.0000   61.0000 -150.0000 51

#__ type_ start__ end____ width___ exp.time_
 63 omega   83.00  109.00   1.0000   12.0000
omega____ theta____ kappa____ phi______ frames
    -      113.0000   61.0000  150.0000 26

#__ type_ start__ end____ width___ exp.time_
 64 omega  123.00  149.00   1.0000   12.0000
omega____ theta____ kappa____ phi______ frames
    -      113.0000   61.0000  150.0000 26

#__ type_ start__ end____ width___ exp.time_
 65 omega   78.00  104.00   1.0000   12.0000
omega____ theta____ kappa____ phi______ frames
    -      113.0000  -15.0000  -60.0000 26

#__ type_ start__ end____ width___ exp.time_
 66 omega   79.00  104.00   1.0000   12.0000
omega____ theta____ kappa____ phi______ frames
    -      113.0000   77.0000 -180.0000 25

#__ type_ start__ end____ width___ exp.time_
 67 omega   83.00  110.00   1.0000   12.0000
omega____ theta____ kappa____ phi______ frames
    -      113.0000   61.0000  -90.0000 27

#__ type_ start__ end____ width___ exp.time_
 68 omega   84.00  110.00   1.0000   12.0000
omega____ theta____ kappa____ phi______ frames
    -      113.0000   61.0000 -180.0000 26
;
_diffrn_measurement_device_type 'SuperNova, Dual, Cu at zero, Atlas'
_diffrn_measurement_method '\w scans'
_diffrn_orient_matrix_UB_11 0.0080618000
_diffrn_orient_matrix_UB_12 -0.1782357000
_diffrn_orient_matrix_UB_13 0.0094406000
_diffrn_orient_matrix_UB_21 -0.0900877000
_diffrn_orient_matrix_UB_22 -0.0057535000
_diffrn_orient_matrix_UB_23 0.0036052000
_diffrn_orient_matrix_UB_31 -0.0413225000
_diffrn_orient_matrix_UB_32 -0.0223638000
_diffrn_orient_matrix_UB_33 -0.0765492000
_diffrn_radiation_monochromator mirror
_diffrn_radiation_type 'Cu K\a'
_diffrn_radiation_wavelength 1.5418
_diffrn_reflns_av_R_equivalents 0.0750
_diffrn_reflns_av_unetI/netI 0.0459
_diffrn_reflns_limit_h_max 20
_diffrn_reflns_limit_h_min -20
_diffrn_reflns_limit_k_max 10
_diffrn_reflns_limit_k_min -10
_diffrn_reflns_limit_l_max 25
_diffrn_reflns_limit_l_min -26
_diffrn_reflns_number 37122
_diffrn_reflns_theta_full 72.48
_diffrn_reflns_theta_max 72.48
_diffrn_reflns_theta_min 2.87
_diffrn_source 'SuperNova (Cu) X-ray Source'
_exptl_absorpt_coefficient_mu 11.802
_exptl_absorpt_correction_T_max 1.00000
_exptl_absorpt_correction_T_min 0.61703
_exptl_absorpt_correction_type multi-scan
_exptl_absorpt_process_details
;
CrysAlisPro, Agilent Technologies,
Version 1.171.36.32 (release 02-08-2013 CrysAlis171 .NET)
(compiled Aug  2 2013,16:46:58)
Empirical absorption correction using spherical harmonics,
 implemented in SCALE3 ABSPACK scaling algorithm.
;
_exptl_crystal_colour colorless
_exptl_crystal_density_diffrn 1.744
_exptl_crystal_density_method 'not measured'
_exptl_crystal_description prism
_exptl_crystal_F_000 1472
_exptl_crystal_size_max 0.16
_exptl_crystal_size_mid 0.12
_exptl_crystal_size_min 0.08
_refine_diff_density_max 2.312
_refine_diff_density_min -1.420
_refine_diff_density_rms 0.175
_refine_ls_extinction_method none
_refine_ls_goodness_of_fit_ref 1.096
_refine_ls_hydrogen_treatment mixed
_refine_ls_matrix_type full
_refine_ls_number_parameters 354
_refine_ls_number_reflns 5634
_refine_ls_number_restraints 0
_refine_ls_restrained_S_all 1.096
_refine_ls_R_factor_all 0.0484
_refine_ls_R_factor_gt 0.0385
_refine_ls_shift/su_max 0.000
_refine_ls_shift/su_mean 0.000
_refine_ls_structure_factor_coef Fsqd
_refine_ls_weighting_details 'calc w=1/[\s^2^(Fo^2^)+(0.0601P)^2^+8.2494P] where P=(Fo^2^+2Fc^2^)/3'
_refine_ls_weighting_scheme calc
_refine_ls_wR_factor_gt 0.1049
_refine_ls_wR_factor_ref 0.1114
_reflns_number_gt 4867
_reflns_number_total 5634
_reflns_threshold_expression >2sigma(I)
_cod_data_source_file c7cy02013a2.cif
_cod_data_source_block km857
_cod_original_cell_volume 2864.94(12)
_cod_database_code 1547865
_chemical_oxdiff_formula 'Ir1 N3 Cl1 C15 h20'
_reflns_odcompleteness_completeness 93.70
_reflns_odcompleteness_iscentric 1
_reflns_odcompleteness_theta 80.95

loop_
_space_group_symop_id
_space_group_symop_operation_xyz
1 'x, y, z'
2 '-x+1/2, y+1/2, -z+1/2'
3 '-x, -y, -z'
4 'x-1/2, -y-1/2, z-1/2'

loop_
_atom_site_label
_atom_site_type_symbol
_atom_site_fract_x
_atom_site_fract_y
_atom_site_fract_z
_atom_site_U_iso_or_equiv
_atom_site_adp_type
_atom_site_occupancy
_atom_site_symmetry_multiplicity
_atom_site_calc_flag
_atom_site_refinement_flags
Ir1 Ir 0.881692(14) 0.41206(3) 0.613652(11) 0.01661(10) Uani 1 1 d .
Cl1 Cl 0.84072(8) 0.26826(16) 0.50583(6) 0.0222(3) Uani 1 1 d .
Cl2 Cl 0.60598(11) 0.13387(19) 0.46284(9) 0.0371(3) Uani 1 1 d .
Cl3 Cl 0.57229(13) 0.3308(3) 0.34455(9) 0.0487(5) Uani 1 1 d .
N2 N 0.8906(3) 0.6077(5) 0.5619(2) 0.0186(9) Uani 1 1 d .
C15 C 0.7584(3) 0.4958(6) 0.5859(3) 0.0185(10) Uani 1 1 d .
C21 C 0.9106(3) 0.5196(7) 0.7033(3) 0.0187(10) Uani 1 1 d .
N3 N 0.8548(3) 0.2336(5) 0.6664(2) 0.0174(9) Uani 1 1 d .
C1 C 1.0030(4) 0.3378(7) 0.6384(3) 0.0207(11) Uani 1 1 d .
N1 N 1.0718(3) 0.2918(6) 0.6522(2) 0.0225(10) Uani 1 1 d .
C22 C 0.9437(4) 0.6697(7) 0.7218(3) 0.0243(12) Uani 1 1 d .
H22 H 0.9544 0.7329 0.6907 0.029 Uiso 1 1 calc R
C26 C 0.8961(4) 0.4261(7) 0.7520(3) 0.0200(11) Uani 1 1 d .
C19 C 0.6083(4) 0.5054(7) 0.5755(3) 0.0239(12) Uani 1 1 d .
H19 H 0.5630 0.4605 0.5841 0.029 Uiso 1 1 calc R
C23 C 0.9606(4) 0.7251(7) 0.7859(3) 0.0278(12) Uani 1 1 d .
H23 H 0.9816 0.8259 0.7971 0.033 Uiso 1 1 calc R
C28 C 0.8377(4) 0.1610(7) 0.7670(3) 0.0232(11) Uani 1 1 d .
H28 H 0.8416 0.1854 0.8101 0.028 Uiso 1 1 calc R
C10 C 0.9601(4) 0.6485(7) 0.5487(3) 0.0224(11) Uani 1 1 d .
H10 H 1.0084 0.5843 0.5639 0.027 Uiso 1 1 calc R
C32 C 0.6238(4) 0.3166(8) 0.4321(3) 0.0326(13) Uani 1 1 d .
H32A H 0.6026 0.3988 0.4528 0.039 Uiso 1 1 calc R
H32B H 0.6853 0.3321 0.4447 0.039 Uiso 1 1 calc R
C29 C 0.8071(4) 0.0166(7) 0.7398(3) 0.0260(12) Uani 1 1 d .
H29 H 0.7902 -0.0563 0.7644 0.031 Uiso 1 1 calc R
C24 C 0.9466(4) 0.6319(8) 0.8341(3) 0.0274(12) Uani 1 1 d .
H24 H 0.9589 0.6698 0.8771 0.033 Uiso 1 1 calc R
C25 C 0.9141(4) 0.4824(7) 0.8169(3) 0.0245(12) Uani 1 1 d .
H25 H 0.9042 0.4197 0.8485 0.029 Uiso 1 1 calc R
C16 C 0.7436(4) 0.6373(6) 0.5500(3) 0.0190(10) Uani 1 1 d .
C14 C 0.8175(4) 0.6991(7) 0.5370(3) 0.0204(11) Uani 1 1 d .
C27 C 0.8627(3) 0.2692(7) 0.7303(3) 0.0203(11) Uani 1 1 d .
C30 C 0.8016(4) -0.0185(7) 0.6753(3) 0.0236(11) Uani 1 1 d .
H30 H 0.7807 -0.1143 0.6556 0.028 Uiso 1 1 calc R
C12 C 0.8911(4) 0.8773(7) 0.4911(3) 0.0246(12) Uani 1 1 d .
H12 H 0.8917 0.9686 0.4680 0.030 Uiso 1 1 calc R
C18 C 0.5958(4) 0.6464(7) 0.5409(3) 0.0265(12) Uani 1 1 d .
H18 H 0.5427 0.6968 0.5270 0.032 Uiso 1 1 calc R
C2 C 1.1521(4) 0.2221(7) 0.6636(3) 0.0201(11) Uani 1 1 d .
C9 C 1.0859(5) -0.0334(8) 0.6783(3) 0.0343(14) Uani 1 1 d .
H9A H 1.0725 0.0007 0.7156 0.051 Uiso 1 1 calc R
H9B H 1.1015 -0.1418 0.6837 0.051 Uiso 1 1 calc R
H9C H 1.0365 -0.0193 0.6375 0.051 Uiso 1 1 calc R
C31 C 0.8282(4) 0.0934(6) 0.6419(3) 0.0246(13) Uani 1 1 d .
H31 H 0.8274 0.0692 0.5996 0.030 Uiso 1 1 calc R
C17 C 0.6638(4) 0.7106(7) 0.5275(3) 0.0235(11) Uani 1 1 d .
H17 H 0.6558 0.8029 0.5033 0.028 Uiso 1 1 calc R
C11 C 0.9629(4) 0.7806(7) 0.5138(3) 0.0254(12) Uani 1 1 d .
H11 H 1.0120 0.8050 0.5055 0.030 Uiso 1 1 calc R
C3 C 1.1598(4) 0.0601(8) 0.6753(3) 0.0267(12) Uani 1 1 d .
C5 C 1.3058(5) 0.0815(9) 0.6786(3) 0.0362(16) Uani 1 1 d .
H5 H 1.3579 0.0338 0.6839 0.043 Uiso 1 1 calc R
C13 C 0.8188(4) 0.8361(7) 0.5033(3) 0.0225(11) Uani 1 1 d .
H13 H 0.7706 0.9007 0.4889 0.027 Uiso 1 1 calc R
C6 C 1.2965(4) 0.2404(9) 0.6683(3) 0.0345(15) Uani 1 1 d .
H6 H 1.3425 0.2988 0.6668 0.041 Uiso 1 1 calc R
C7 C 1.2191(4) 0.3146(8) 0.6600(3) 0.0271(13) Uani 1 1 d .
C4 C 1.2380(4) -0.0075(9) 0.6812(3) 0.0344(14) Uani 1 1 d .
H4 H 1.2449 -0.1148 0.6870 0.041 Uiso 1 1 calc R
C8 C 1.2066(4) 0.4861(9) 0.6457(4) 0.0351(15) Uani 1 1 d .
H8A H 1.1769 0.5020 0.5984 0.053 Uiso 1 1 calc R
H8B H 1.2618 0.5367 0.6604 0.053 Uiso 1 1 calc R
H8C H 1.1731 0.5293 0.6691 0.053 Uiso 1 1 calc R
C20 C 0.6883(4) 0.4312(7) 0.5974(3) 0.0208(11) Uani 1 1 d .
H20 H 0.6954 0.3369 0.6201 0.025 Uiso 1 1 calc R

loop_
_atom_site_aniso_label
_atom_site_aniso_U_11
_atom_site_aniso_U_22
_atom_site_aniso_U_33
_atom_site_aniso_U_23
_atom_site_aniso_U_13
_atom_site_aniso_U_12
Ir1 0.01548(15) 0.01897(14) 0.01935(14) 0.00119(8) 0.01109(11) 0.00153(8)
Cl1 0.0223(6) 0.0258(6) 0.0226(6) -0.0008(5) 0.0130(5) 0.0027(5)
Cl2 0.0337(8) 0.0314(8) 0.0472(9) 0.0048(7) 0.0167(7) 0.0039(6)
Cl3 0.0402(10) 0.0606(12) 0.0359(9) 0.0081(8) 0.0037(8) -0.0167(9)
N2 0.019(2) 0.019(2) 0.021(2) 0.0002(17) 0.011(2) 0.0004(17)
C15 0.015(3) 0.021(3) 0.024(3) 0.001(2) 0.011(2) 0.003(2)
C21 0.014(2) 0.023(3) 0.022(3) -0.002(2) 0.009(2) 0.002(2)
N3 0.018(2) 0.017(2) 0.018(2) 0.0019(17) 0.0087(18) 0.0042(17)
C1 0.020(3) 0.023(3) 0.026(3) 0.003(2) 0.015(2) 0.000(2)
N1 0.019(2) 0.032(3) 0.020(2) 0.0009(19) 0.011(2) -0.001(2)
C22 0.020(3) 0.023(3) 0.030(3) -0.002(2) 0.011(2) 0.001(2)
C26 0.014(3) 0.026(3) 0.018(3) -0.001(2) 0.004(2) 0.003(2)
C19 0.018(3) 0.031(3) 0.026(3) -0.002(2) 0.012(2) 0.000(2)
C23 0.024(3) 0.027(3) 0.031(3) -0.003(2) 0.010(3) 0.000(2)
C28 0.023(3) 0.028(3) 0.020(3) 0.004(2) 0.009(2) 0.003(2)
C10 0.017(3) 0.029(3) 0.025(3) -0.003(2) 0.013(2) -0.001(2)
C32 0.027(3) 0.029(3) 0.040(4) 0.003(3) 0.010(3) -0.002(3)
C29 0.026(3) 0.025(3) 0.033(3) 0.005(2) 0.017(3) -0.001(2)
C24 0.025(3) 0.034(3) 0.020(3) -0.006(2) 0.005(2) 0.005(2)
C25 0.021(3) 0.031(3) 0.022(3) 0.001(2) 0.008(2) 0.002(2)
C16 0.021(3) 0.019(3) 0.018(2) -0.002(2) 0.008(2) 0.002(2)
C14 0.021(3) 0.021(3) 0.023(3) -0.001(2) 0.013(2) 0.002(2)
C27 0.014(2) 0.027(3) 0.020(3) 0.003(2) 0.007(2) 0.003(2)
C30 0.025(3) 0.020(3) 0.027(3) -0.002(2) 0.011(3) 0.000(2)
C12 0.039(4) 0.021(3) 0.022(3) -0.001(2) 0.020(3) -0.003(2)
C18 0.020(3) 0.031(3) 0.031(3) -0.001(2) 0.012(3) 0.003(2)
C2 0.015(3) 0.030(3) 0.017(2) -0.001(2) 0.007(2) 0.003(2)
C9 0.038(4) 0.034(3) 0.030(3) 0.001(3) 0.012(3) -0.003(3)
C31 0.034(3) 0.018(3) 0.035(3) -0.001(2) 0.028(3) 0.001(2)
C17 0.024(3) 0.023(3) 0.025(3) 0.000(2) 0.010(2) 0.002(2)
C11 0.030(3) 0.025(3) 0.030(3) -0.005(2) 0.021(3) -0.005(2)
C3 0.028(3) 0.035(3) 0.019(3) -0.001(2) 0.010(3) 0.006(3)
C5 0.025(3) 0.053(4) 0.031(3) -0.001(3) 0.011(3) 0.013(3)
C13 0.025(3) 0.024(3) 0.021(3) 0.001(2) 0.012(2) 0.004(2)
C6 0.024(3) 0.053(4) 0.033(3) 0.001(3) 0.018(3) 0.002(3)
C7 0.020(3) 0.042(4) 0.020(3) -0.001(2) 0.007(2) -0.002(3)
C4 0.030(4) 0.041(4) 0.029(3) -0.001(3) 0.008(3) 0.012(3)
C8 0.028(3) 0.042(4) 0.037(4) 0.009(3) 0.014(3) -0.006(3)
C20 0.019(3) 0.025(3) 0.020(3) 0.000(2) 0.010(2) 0.001(2)

loop_
_atom_type_symbol
_atom_type_description
_atom_type_scat_dispersion_real
_atom_type_scat_dispersion_imag
_atom_type_scat_source
C C 0.0181 0.0091 'International Tables Vol C Tables 4.2.6.8 and 6.1.1.4'
H H 0.0000 0.0000 'International Tables Vol C Tables 4.2.6.8 and 6.1.1.4'
N N 0.0311 0.0180 'International Tables Vol C Tables 4.2.6.8 and 6.1.1.4'
Cl Cl 0.3639 0.7018 'International Tables Vol C Tables 4.2.6.8 and 6.1.1.4'
Ir Ir -4.7710 6.5667 'International Tables Vol C Tables 4.2.6.8 and 6.1.1.4'

loop_
_geom_angle_atom_site_label_1
_geom_angle_atom_site_label_2
_geom_angle_atom_site_label_3
_geom_angle
N2 Ir1 Cl1 87.08(13)
N2 Ir1 N3 170.41(17)
C15 Ir1 Cl1 90.61(16)
C15 Ir1 N2 80.1(2)
C15 Ir1 N3 90.85(19)
C21 Ir1 Cl1 176.42(15)
C21 Ir1 N2 96.1(2)
C21 Ir1 C15 88.2(2)
C21 Ir1 N3 80.5(2)
N3 Ir1 Cl1 96.14(13)
C1 Ir1 Cl1 89.09(17)
C1 Ir1 N2 97.5(2)
C1 Ir1 C15 177.5(2)
C1 Ir1 C21 92.2(2)
C1 Ir1 N3 91.62(19)
C10 N2 Ir1 125.1(4)
C10 N2 C14 118.7(5)
C14 N2 Ir1 116.1(4)
C16 C15 Ir1 114.2(4)
C20 C15 Ir1 128.9(4)
C20 C15 C16 116.9(5)
C22 C21 Ir1 128.0(4)
C22 C21 C26 118.2(5)
C26 C21 Ir1 113.8(4)
C27 N3 Ir1 115.7(4)
C31 N3 Ir1 124.6(4)
C31 N3 C27 119.7(5)
N1 C1 Ir1 178.4(5)
C1 N1 C2 173.5(6)
C23 C22 C21 120.6(6)
C21 C26 C27 115.8(5)
C25 C26 C21 120.9(5)
C25 C26 C27 123.2(5)
C20 C19 C18 120.5(5)
C22 C23 C24 121.1(6)
C27 C28 C29 120.2(5)
N2 C10 C11 123.0(5)
Cl3 C32 Cl2 112.3(4)
C28 C29 C30 119.4(5)
C25 C24 C23 119.4(5)
C24 C25 C26 119.9(5)
C15 C16 C14 115.4(5)
C17 C16 C15 121.9(5)
C17 C16 C14 122.6(5)
N2 C14 C16 114.1(5)
N2 C14 C13 119.9(5)
C13 C14 C16 126.0(5)
N3 C27 C26 114.0(5)
N3 C27 C28 119.5(5)
C28 C27 C26 126.5(5)
C31 C30 C29 117.5(6)
C13 C12 C11 119.0(5)
C17 C18 C19 119.0(5)
N1 C2 C3 117.9(5)
C7 C2 N1 118.9(5)
C7 C2 C3 123.2(5)
N3 C31 C30 123.7(5)
C16 C17 C18 120.2(6)
C10 C11 C12 118.8(5)
C2 C3 C9 121.0(6)
C4 C3 C2 116.5(6)
C4 C3 C9 122.5(6)
C6 C5 C4 120.4(6)
C12 C13 C14 120.5(5)
C5 C6 C7 120.9(6)
C2 C7 C8 121.0(5)
C6 C7 C2 117.4(6)
C6 C7 C8 121.6(6)
C5 C4 C3 121.5(7)
C19 C20 C15 121.4(5)

loop_
_geom_bond_atom_site_label_1
_geom_bond_atom_site_label_2
_geom_bond_distance
Ir1 Cl1 2.4869(13)
Ir1 N2 2.051(5)
Ir1 C15 2.049(5)
Ir1 C21 2.027(5)
Ir1 N3 2.056(4)
Ir1 C1 1.999(6)
Cl2 C32 1.771(7)
Cl3 C32 1.756(7)
N2 C10 1.345(7)
N2 C14 1.379(7)
C15 C16 1.410(8)
C15 C20 1.402(7)
C21 C22 1.398(8)
C21 C26 1.414(8)
N3 C27 1.367(7)
N3 C31 1.321(7)
C1 N1 1.146(8)
N1 C2 1.406(7)
C22 C23 1.386(8)
C26 C25 1.401(8)
C26 C27 1.465(8)
C19 C18 1.395(9)
C19 C20 1.394(8)
C23 C24 1.399(9)
C28 C29 1.383(9)
C28 C27 1.383(8)
C10 C11 1.371(8)
C29 C30 1.391(8)
C24 C25 1.387(9)
C16 C14 1.469(7)
C16 C17 1.386(8)
C14 C13 1.386(8)
C30 C31 1.372(8)
C12 C11 1.388(9)
C12 C13 1.378(8)
C18 C17 1.391(8)
C2 C3 1.409(9)
C2 C7 1.400(8)
C9 C3 1.496(9)
C3 C4 1.393(9)
C5 C6 1.381(11)
C5 C4 1.385(11)
C6 C7 1.393(9)
C7 C8 1.502(10)
